data_1540896
loop_
_publ_author_name
'Schaffrath, U.'
'Steinmann, G.'
'Gruehn, R.'

_publ_section_title
;
 Zur Darstellung und Struktur von M1-LnTa3O9 (Ln= Pr, Nd).
 Roentgenographische und elektronenmikroskopische Untersuchungen
;
_journal_name_full 'Zeitschrift fuer Anorganische und Allgemeine Chemie'
_journal_page_first 54
_journal_page_last 66
_journal_volume 565
_journal_year 1988
_chemical_formula_sum 'Nd O9 Ta3'
_chemical_name_systematic 'Nd (Ta3 O9)'
_space_group_IT_number 11
_symmetry_space_group_name_Hall '-P 2yb'
_symmetry_space_group_name_H-M 'P 1 21/m 1'
_cell_angle_alpha 90
_cell_angle_beta 92.46
_cell_angle_gamma 90
_cell_formula_units_Z 2
_cell_length_a 5.384
_cell_length_b 7.55
_cell_length_c 8.1911
_cell_volume 332.655
_citation_journal_id_ASTM ZAACAB
_cod_data_source_file Schaffrath_ZAACAB_1988_1482.cif
_cod_data_source_block Nd1O9Ta3
_cod_original_cell_volume 332.6548
_cod_original_formula_sum 'Nd1 O9 Ta3'
_cod_database_code 1540896

loop_
_symmetry_equiv_pos_as_xyz
x,y,z
-x,y+1/2,-z
-x,-y,-z
x,-y-1/2,z

loop_
_atom_site_label
_atom_site_type_symbol
_atom_site_fract_x
_atom_site_fract_y
_atom_site_fract_z
_atom_site_occupancy
_atom_site_U_iso_or_equiv
O4 O-2 0.6489 0.25 0.3382 1 0.0
Ta2 Ta+5 0.5265 0.0072 0.3007 1 0.0
O3 O-2 0.7347 0.5348 0.5306 1 0.0
O1 O-2 0.1537 0.441 0.7864 1 0.0
Nd1 Nd+3 0.9665 0.25 0.5644 1 0.0
O6 O-2 0.4384 0.75 0.3208 1 0.0
O2 O-2 0.6785 0.951 0.8805 1 0.0
Ta1 Ta+5 0 0 0 1 0.0
O5 O-2 0.0913 0.75 0.9784 1 0.0
